data_2241288
loop_
_publ_author_name
'Hern\'andez, Guadalupe'
'Bern\`es, Sylvain'
'Portillo, Oscar'
'Ru\'iz, Alejandro'
'Moreno, Gloria E.'
'Guti\'errez, Ren\'e'

_publ_section_title
;
 Crystal structures of three mercury(II) complexes [HgCl~2~<i>L</i>] where
 <i>L</i> is a bidentate chiral imine ligand
;
_journal_coeditor_code RZ5175
_journal_issue 12
_journal_name_full 'Acta Crystallographica Section E'
_journal_page_first 1462
_journal_page_last 1466
_journal_paper_doi 10.1107/S2056989015020368
_journal_volume 71
_journal_year 2015
_chemical_formula_iupac '[Hg Cl2 (C16 H22 N2)]'
_chemical_formula_moiety 'C16 H22 Cl2 Hg N2'
_chemical_formula_sum 'C16 H22 Cl2 Hg N2'
_chemical_formula_weight 513.84
_chemical_melting_point 487
_chemical_name_systematic
(1<i>S</i>,2<i>S</i>,3<i>S</i>,5<i>R</i>)-(+)-Dichlorido[<i>N</i>-(pyridin-2-ylmethylidene)isopinocampheylamine-\k^2^<i>N</i>,<i>N</i>']mercury(II)
_space_group_crystal_system monoclinic
_space_group_IT_number 4
_space_group_name_Hall 'P 2yb'
_space_group_name_H-M_alt 'P 1 21 1'
_symmetry_space_group_name_Hall 'P 2yb'
_symmetry_space_group_name_H-M 'P 1 21 1'
_atom_sites_solution_hydrogens geom
_atom_sites_solution_primary direct
_atom_sites_solution_secondary difmap
_audit_creation_method SHELXL-2014/7
_cell_angle_alpha 90
_cell_angle_beta 97.459(14)
_cell_angle_gamma 90
_cell_formula_units_Z 4
_cell_length_a 10.216(3)
_cell_length_b 7.392(2)
_cell_length_c 23.352(6)
_cell_measurement_reflns_used 72
_cell_measurement_temperature 298.0(10)
_cell_measurement_theta_max 12.45
_cell_measurement_theta_min 4.91
_cell_volume 1748.5(8)
_computing_cell_refinement
;
XSCANS (Fait, 1996)
;
_computing_data_collection
;
XSCANS (Fait, 1996)
;
_computing_data_reduction
;
XSCANS (Fait, 1996)
;
_computing_molecular_graphics
;
Mercury (Macrae <i>et al.</i>,  2008)
;
_computing_publication_material
;
SHELXL2014/7 (Sheldrick, 2015)
;
_computing_structure_refinement
;
SHELXL2014/7 (Sheldrick, 2015)
;
_computing_structure_solution
;
SHELXS2014/7 (Sheldrick, 2008)
;
_diffrn_ambient_temperature 298.0(10)
_diffrn_measured_fraction_theta_full 0.996
_diffrn_measured_fraction_theta_max 0.994
_diffrn_measurement_device_type 'Bruker P4'
_diffrn_measurement_method '\w scans'
_diffrn_radiation_monochromator graphite
_diffrn_radiation_source 'fine-focus sealed tube'
_diffrn_radiation_type MoK\a
_diffrn_radiation_wavelength 0.71073
_diffrn_reflns_av_R_equivalents 0.0445
_diffrn_reflns_limit_h_max 9
_diffrn_reflns_limit_h_min -12
_diffrn_reflns_limit_k_max 9
_diffrn_reflns_limit_k_min -9
_diffrn_reflns_limit_l_max 29
_diffrn_reflns_limit_l_min -29
_diffrn_reflns_number 9195
_diffrn_reflns_theta_full 25.242
_diffrn_reflns_theta_max 26.239
_diffrn_reflns_theta_min 1.759
_diffrn_standards_decay_% 5
_diffrn_standards_interval_count 97
_diffrn_standards_number 3
_exptl_absorpt_coefficient_mu 9.103
_exptl_absorpt_correction_T_max 0.4047
_exptl_absorpt_correction_T_min 0.0746
_exptl_absorpt_correction_type refdelf
_exptl_absorpt_process_details
;
(Walker & Stuart, 1983)
;
_exptl_crystal_colour colourless
_exptl_crystal_density_diffrn 1.952
_exptl_crystal_description Irregular
_exptl_crystal_F_000 984
_exptl_crystal_size_max 0.4
_exptl_crystal_size_mid 0.2
_exptl_crystal_size_min 0.1
_refine_diff_density_max 1.839
_refine_diff_density_min -1.764
_refine_ls_abs_structure_details
;
Flack <i>x</i> determined using 1701 quotients
[(<i>I</i>^+^)-(<i>I</i>^-^)]/[(<i>I</i>^+^)+(<i>I</i>^-^)]
(Parsons <i>et al.</i>,  2013)
;
_refine_ls_abs_structure_Flack -0.05(2)
_refine_ls_extinction_coef 0.0014(4)
_refine_ls_extinction_expression Fc^*^=kFc[1+0.001xFc^2^\l^3^/sin(2\q)]^-1/4^
_refine_ls_extinction_method
;
SHELXL2014 (Sheldrick, 2015)
;
_refine_ls_goodness_of_fit_ref 1.109
_refine_ls_hydrogen_treatment constr
_refine_ls_matrix_type full
_refine_ls_number_parameters 386
_refine_ls_number_reflns 6573
_refine_ls_number_restraints 1
_refine_ls_restrained_S_all 1.109
_refine_ls_R_factor_all 0.0911
_refine_ls_R_factor_gt 0.0573
_refine_ls_shift/su_max 0.001
_refine_ls_shift/su_mean 0.000
_refine_ls_structure_factor_coef Fsqd
_refine_ls_weighting_details 'w=1/[\s^2^(Fo^2^)+(0.0554P)^2^+18.0971P] where P=(Fo^2^+2Fc^2^)/3'
_refine_ls_weighting_scheme calc
_refine_ls_wR_factor_gt 0.1365
_refine_ls_wR_factor_ref 0.1663
_reflns_number_gt 4910
_reflns_number_total 6573
_reflns_threshold_expression 'I > 2\s(I)'
_cod_data_source_file rz5175sup1.cif
_cod_data_source_block III
_cod_original_cell_volume 1748.6(8)
_cod_database_code 2241288

loop_
_space_group_symop_operation_xyz
'x, y, z'
'-x, y+1/2, -z'

loop_
_atom_site_type_symbol
_atom_site_label
_atom_site_fract_x
_atom_site_fract_y
_atom_site_fract_z
_atom_site_U_iso_or_equiv
_atom_site_adp_type
_atom_site_calc_flag
_atom_site_occupancy
Hg Hg1 0.15484(10) 0.69493(14) 0.30398(5) 0.0738(3) Uani d 1
Cl Cl1 -0.0188(9) 0.5444(11) 0.3448(4) 0.101(3) Uani d 1
Cl Cl2 0.3813(7) 0.6602(13) 0.3012(4) 0.099(2) Uani d 1
N N1 0.0120(17) 0.852(4) 0.2299(7) 0.057(4) Uani d 1
C C2 -0.058(3) 0.767(4) 0.1854(10) 0.070(7) Uani d 1
H H2B -0.0456 0.6439 0.1797 0.084 Uiso calc 1
C C3 -0.149(2) 0.866(6) 0.1474(10) 0.075(8) Uani d 1
H H3B -0.1955 0.8097 0.1153 0.090 Uiso calc 1
C C4 -0.169(3) 1.038(4) 0.1573(11) 0.074(7) Uani d 1
H H4B -0.2313 1.1024 0.1328 0.089 Uiso calc 1
C C5 -0.098(2) 1.125(4) 0.2037(10) 0.068(6) Uani d 1
H H5B -0.1087 1.2480 0.2100 0.082 Uiso calc 1
C C6 -0.010(2) 1.021(4) 0.2406(9) 0.058(6) Uani d 1
C C7 0.0603(18) 1.111(4) 0.2953(10) 0.069(7) Uani d 1
H H7A 0.0616 1.2359 0.3007 0.083 Uiso calc 1
N N8 0.1175(19) 1.000(3) 0.3331(7) 0.057(4) Uani d 1
C C9 0.169(3) 1.082(4) 0.3899(9) 0.067(6) Uani d 1
H H9B 0.1537 1.2130 0.3863 0.081 Uiso calc 1
C C10 0.314(3) 1.057(6) 0.4041(11) 0.094(10) Uani d 1
H H10A 0.3375 0.9477 0.3839 0.112 Uiso calc 1
C C11 0.352(3) 1.024(5) 0.4676(11) 0.094(11) Uani d 1
H H11A 0.4468 1.0201 0.4802 0.113 Uiso calc 1
C C12 0.276(5) 0.854(5) 0.4821(16) 0.133(16) Uani d 1
H H12B 0.2531 0.7723 0.4499 0.160 Uiso calc 1
H H12C 0.3153 0.7901 0.5164 0.160 Uiso calc 1
C C13 0.167(4) 0.987(6) 0.4925(12) 0.101(11) Uani d 1
H H13A 0.1164 0.9530 0.5239 0.121 Uiso calc 1
C C14 0.085(3) 1.013(5) 0.4353(11) 0.090(9) Uani d 1
H H14B 0.0155 1.0995 0.4393 0.108 Uiso calc 1
H H14C 0.0445 0.8994 0.4224 0.108 Uiso calc 1
C C15 0.272(3) 1.121(4) 0.5085(11) 0.073(7) Uani d 1
C C16 0.389(5) 1.209(11) 0.3825(15) 0.24(4) Uani d 1
H H16A 0.3714 1.2143 0.3412 0.354 Uiso calc 1
H H16B 0.4818 1.1908 0.3939 0.354 Uiso calc 1
H H16C 0.3624 1.3206 0.3986 0.354 Uiso calc 1
C C17 0.339(3) 1.110(5) 0.5709(12) 0.102(10) Uani d 1
H H17A 0.3601 0.9860 0.5806 0.153 Uiso calc 1
H H17B 0.2801 1.1560 0.5963 0.153 Uiso calc 1
H H17C 0.4184 1.1804 0.5750 0.153 Uiso calc 1
C C18 0.238(4) 1.320(5) 0.4994(14) 0.102(10) Uani d 1
H H18A 0.1771 1.3344 0.4648 0.153 Uiso calc 1
H H18B 0.3169 1.3878 0.4960 0.153 Uiso calc 1
H H18C 0.1982 1.3646 0.5318 0.153 Uiso calc 1
Hg Hg2 0.40926(11) 0.34137(13) 0.18895(4) 0.0716(3) Uani d 1
Cl Cl3 0.5827(10) 0.4884(12) 0.1462(4) 0.106(3) Uani d 1
Cl Cl4 0.1863(9) 0.4162(14) 0.1910(5) 0.125(4) Uani d 1
N N21 0.5612(17) 0.194(4) 0.2595(7) 0.058(4) Uani d 1
C C22 0.640(3) 0.272(5) 0.3028(11) 0.081(8) Uani d 1
H H22A 0.6283 0.3946 0.3096 0.097 Uiso calc 1
C C23 0.737(2) 0.181(6) 0.3379(10) 0.077(7) Uani d 1
H H23A 0.7931 0.2409 0.3663 0.092 Uiso calc 1
C C24 0.746(3) 0.002(5) 0.3290(11) 0.081(8) Uani d 1
H H24A 0.8076 -0.0658 0.3529 0.097 Uiso calc 1
C C25 0.665(3) -0.082(4) 0.2848(11) 0.072(7) Uani d 1
H H25A 0.6722 -0.2061 0.2789 0.087 Uiso calc 1
C C26 0.577(2) 0.017(3) 0.2506(9) 0.055(5) Uani d 1
C C27 0.5008(18) -0.061(4) 0.1998(10) 0.062(6) Uani d 1
H H27A 0.5127 -0.1817 0.1907 0.074 Uiso calc 1
N N28 0.4178(16) 0.0339(17) 0.1675(8) 0.048(4) Uani d 1
C C29 0.352(2) -0.059(3) 0.1136(9) 0.056(5) Uani d 1
H H29A 0.3740 -0.1885 0.1164 0.067 Uiso calc 1
C C30 0.409(2) 0.020(3) 0.0602(9) 0.056(5) Uani d 1
H H30A 0.4472 0.1378 0.0715 0.067 Uiso calc 1
C C31 0.299(2) 0.052(3) 0.0105(9) 0.052(5) Uani d 1
H H31A 0.3296 0.0914 -0.0256 0.063 Uiso calc 1
C C32 0.199(2) 0.176(4) 0.0329(10) 0.065(6) Uani d 1
H H32A 0.2366 0.2549 0.0642 0.078 Uiso calc 1
H H32B 0.1457 0.2444 0.0030 0.078 Uiso calc 1
C C33 0.133(2) 0.010(3) 0.0527(9) 0.058(5) Uani d 1
H H33A 0.0362 0.0155 0.0494 0.070 Uiso calc 1
C C34 0.201(2) -0.039(4) 0.1110(10) 0.063(6) Uani d 1
H H34A 0.1647 -0.1515 0.1231 0.076 Uiso calc 1
H H34B 0.1827 0.0542 0.1382 0.076 Uiso calc 1
C C35 0.188(2) -0.086(3) 0.0030(9) 0.055(5) Uani d 1
C C36 0.516(2) -0.095(3) 0.0422(11) 0.065(6) Uani d 1
H H36A 0.5636 -0.0280 0.0163 0.097 Uiso calc 1
H H36B 0.4787 -0.2015 0.0230 0.097 Uiso calc 1
H H36C 0.5756 -0.1299 0.0756 0.097 Uiso calc 1
C C37 0.102(3) -0.069(4) -0.0549(9) 0.074(7) Uani d 1
H H37A 0.1526 -0.1007 -0.0853 0.110 Uiso calc 1
H H37B 0.0718 0.0540 -0.0603 0.110 Uiso calc 1
H H37C 0.0275 -0.1480 -0.0558 0.110 Uiso calc 1
C C38 0.217(2) -0.286(4) 0.0113(11) 0.069(6) Uani d 1
H H38A 0.2683 -0.3273 -0.0179 0.103 Uiso calc 1
H H38B 0.1358 -0.3523 0.0084 0.103 Uiso calc 1
H H38C 0.2662 -0.3056 0.0487 0.103 Uiso calc 1

loop_
_atom_site_aniso_label
_atom_site_aniso_U_11
_atom_site_aniso_U_22
_atom_site_aniso_U_33
_atom_site_aniso_U_12
_atom_site_aniso_U_13
_atom_site_aniso_U_23
Hg1 0.0653(6) 0.0756(6) 0.0795(7) -0.0004(5) 0.0054(4) 0.0036(6)
Cl1 0.109(6) 0.070(4) 0.135(7) -0.005(4) 0.057(5) 0.009(4)
Cl2 0.065(4) 0.119(7) 0.111(5) 0.005(4) 0.011(4) -0.022(5)
N1 0.056(10) 0.060(11) 0.054(9) 0.003(11) 0.004(7) -0.003(11)
C2 0.072(15) 0.076(17) 0.063(14) -0.006(12) 0.007(12) -0.019(11)
C3 0.058(13) 0.11(3) 0.055(12) 0.000(17) 0.001(10) -0.007(17)
C4 0.072(16) 0.09(2) 0.057(14) -0.006(15) 0.002(12) 0.017(14)
C5 0.077(16) 0.072(16) 0.056(13) -0.003(12) 0.012(12) 0.011(12)
C6 0.053(12) 0.077(16) 0.045(11) -0.002(11) 0.004(9) -0.004(11)
C7 0.024(9) 0.11(2) 0.078(15) -0.002(11) 0.013(9) 0.008(14)
N8 0.067(11) 0.058(11) 0.045(9) 0.002(9) -0.004(8) 0.003(8)
C9 0.084(17) 0.074(16) 0.041(11) -0.008(13) -0.002(11) 0.000(10)
C10 0.062(15) 0.16(3) 0.058(14) -0.008(18) 0.005(12) -0.029(18)
C11 0.068(16) 0.15(3) 0.060(15) 0.032(18) -0.014(12) -0.035(17)
C12 0.22(5) 0.056(17) 0.11(2) 0.01(3) -0.04(3) 0.01(2)
C13 0.12(3) 0.14(3) 0.053(15) -0.04(2) 0.015(15) 0.003(17)
C14 0.082(18) 0.12(2) 0.070(16) -0.017(18) 0.004(14) -0.022(17)
C15 0.076(16) 0.083(17) 0.057(14) -0.003(13) 0.002(12) 0.001(12)
C16 0.16(4) 0.47(11) 0.07(2) -0.18(6) 0.04(2) 0.01(4)
C17 0.11(2) 0.12(3) 0.067(17) 0.01(2) -0.008(17) 0.000(17)
C18 0.13(3) 0.07(2) 0.09(2) -0.01(2) -0.010(18) -0.031(18)
Hg2 0.0749(6) 0.0716(6) 0.0676(5) 0.0033(5) 0.0073(4) 0.0009(5)
Cl3 0.134(7) 0.085(5) 0.112(6) -0.006(5) 0.060(5) 0.002(5)
Cl4 0.083(5) 0.141(8) 0.146(8) 0.036(5) -0.005(5) -0.068(6)
N21 0.064(10) 0.066(11) 0.043(8) -0.007(12) 0.006(7) -0.003(10)
C22 0.087(19) 0.09(2) 0.064(16) -0.010(14) 0.013(14) -0.006(13)
C23 0.068(14) 0.10(2) 0.057(13) -0.006(18) -0.002(11) 0.007(17)
C24 0.067(16) 0.10(2) 0.066(15) -0.007(15) -0.013(12) 0.022(16)
C25 0.072(16) 0.086(18) 0.059(14) -0.011(13) 0.010(12) 0.018(13)
C26 0.059(12) 0.058(13) 0.047(11) 0.005(10) 0.001(9) 0.001(10)
C27 0.030(10) 0.078(15) 0.074(14) -0.003(10) -0.003(9) -0.013(12)
N28 0.046(9) 0.006(6) 0.088(12) 0.001(5) -0.001(8) 0.000(6)
C29 0.052(12) 0.054(12) 0.060(13) -0.005(9) 0.005(10) -0.004(10)
C30 0.057(12) 0.054(12) 0.057(12) -0.002(10) 0.008(9) -0.003(10)
C31 0.050(11) 0.056(12) 0.051(11) -0.002(9) 0.012(9) 0.001(10)
C32 0.058(12) 0.073(15) 0.062(13) 0.006(12) 0.004(10) 0.004(12)
C33 0.046(11) 0.073(15) 0.057(12) 0.006(10) 0.013(9) 0.009(11)
C34 0.065(14) 0.073(16) 0.056(13) -0.010(12) 0.022(11) 0.005(11)
C35 0.051(11) 0.068(14) 0.047(11) 0.008(10) 0.006(9) -0.004(9)
C36 0.048(11) 0.069(14) 0.080(15) -0.005(10) 0.014(11) -0.007(11)
C37 0.066(15) 0.10(2) 0.052(13) -0.017(14) 0.003(11) 0.002(12)
C38 0.071(14) 0.064(15) 0.069(14) 0.001(13) 0.006(11) -0.009(13)

loop_
_atom_type_symbol
_atom_type_description
_atom_type_scat_dispersion_real
_atom_type_scat_dispersion_imag
_atom_type_scat_source
C C 0.0033 0.0016 'International Tables Vol C Tables 4.2.6.8 and 6.1.1.4'
H H 0.0000 0.0000 'International Tables Vol C Tables 4.2.6.8 and 6.1.1.4'
N N 0.0061 0.0033 'International Tables Vol C Tables 4.2.6.8 and 6.1.1.4'
Cl Cl 0.1484 0.1585 'International Tables Vol C Tables 4.2.6.8 and 6.1.1.4'
Hg Hg -2.3894 9.2266 'International Tables Vol C Tables 4.2.6.8 and 6.1.1.4'

loop_
_geom_angle_atom_site_label_1
_geom_angle_atom_site_label_2
_geom_angle_atom_site_label_3
_geom_angle
Cl2 Hg1 Cl1 138.3(3)
Cl2 Hg1 N8 107.8(5)
Cl1 Hg1 N8 99.8(5)
Cl2 Hg1 N1 122.8(5)
Cl1 Hg1 N1 95.7(5)
N8 Hg1 N1 69.3(7)
C6 N1 C2 121(2)
C6 N1 Hg1 115.4(14)
C2 N1 Hg1 123(2)
N1 C2 C3 119(3)
N1 C2 H2B 120.4
C3 C2 H2B 120.4
C4 C3 C2 120(3)
C4 C3 H3B 120.1
C2 C3 H3B 120.1
C3 C4 C5 121(3)
C3 C4 H4B 119.6
C5 C4 H4B 119.6
C4 C5 C6 117(3)
C4 C5 H5B 121.3
C6 C5 H5B 121.3
N1 C6 C5 122(2)
N1 C6 C7 120(2)
C5 C6 C7 118(2)
N8 C7 C6 115(3)
N8 C7 H7A 122.7
C6 C7 H7A 122.7
C7 N8 C9 115(2)
C7 N8 Hg1 118.6(17)
C9 N8 Hg1 125.7(15)
C10 C9 N8 112(2)
C10 C9 C14 116(2)
N8 C9 C14 108(2)
C10 C9 H9B 106.8
N8 C9 H9B 106.8
C14 C9 H9B 106.8
C16 C10 C9 112(4)
C16 C10 C11 112(3)
C9 C10 C11 111(2)
C16 C10 H10A 107.1
C9 C10 H10A 107.1
C11 C10 H10A 107.1
C10 C11 C15 117(3)
C10 C11 C12 106(3)
C15 C11 C12 85(3)
C10 C11 H11A 114.6
C15 C11 H11A 114.6
C12 C11 H11A 114.6
C13 C12 C11 85(2)
C13 C12 H12B 114.5
C11 C12 H12B 114.5
C13 C12 H12C 114.5
C11 C12 H12C 114.5
H12B C12 H12C 111.6
C15 C13 C14 116(3)
C15 C13 C12 87(3)
C14 C13 C12 106(3)
C15 C13 H13A 114.8
C14 C13 H13A 114.8
C12 C13 H13A 114.8
C13 C14 C9 111(2)
C13 C14 H14B 109.3
C9 C14 H14B 109.3
C13 C14 H14C 109.3
C9 C14 H14C 109.3
H14B C14 H14C 108.0
C13 C15 C11 88(3)
C13 C15 C18 118(3)
C11 C15 C18 120(3)
C13 C15 C17 115(3)
C11 C15 C17 112(2)
C18 C15 C17 104(2)
C10 C16 H16A 109.5
C10 C16 H16B 109.5
H16A C16 H16B 109.5
C10 C16 H16C 109.5
H16A C16 H16C 109.5
H16B C16 H16C 109.5
C15 C17 H17A 109.5
C15 C17 H17B 109.5
H17A C17 H17B 109.5
C15 C17 H17C 109.5
H17A C17 H17C 109.5
H17B C17 H17C 109.5
C15 C18 H18A 109.5
C15 C18 H18B 109.5
H18A C18 H18B 109.5
C15 C18 H18C 109.5
H18A C18 H18C 109.5
H18B C18 H18C 109.5
N28 Hg2 Cl4 107.3(5)
N28 Hg2 N21 70.3(7)
Cl4 Hg2 N21 129.9(5)
N28 Hg2 Cl3 107.5(5)
Cl4 Hg2 Cl3 132.1(4)
N21 Hg2 Cl3 92.5(5)
C22 N21 C26 118(2)
C22 N21 Hg2 127(2)
C26 N21 Hg2 115.1(13)
N21 C22 C23 124(4)
N21 C22 H22A 118.1
C23 C22 H22A 118.1
C24 C23 C22 117(3)
C24 C23 H23A 121.7
C22 C23 H23A 121.7
C23 C24 C25 121(3)
C23 C24 H24A 119.7
C25 C24 H24A 119.7
C26 C25 C24 119(3)
C26 C25 H25A 120.4
C24 C25 H25A 120.4
N21 C26 C25 122(2)
N21 C26 C27 117(2)
C25 C26 C27 121(2)
N28 C27 C26 121(2)
N28 C27 H27A 119.5
C26 C27 H27A 119.5
C27 N28 C29 115.6(17)
C27 N28 Hg2 116.8(14)
C29 N28 Hg2 126.8(12)
N28 C29 C34 108.6(18)
N28 C29 C30 109.0(17)
C34 C29 C30 113.8(18)
N28 C29 H29A 108.4
C34 C29 H29A 108.4
C30 C29 H29A 108.4
C36 C30 C31 111.6(18)
C36 C30 C29 112.1(19)
C31 C30 C29 111.0(18)
C36 C30 H30A 107.3
C31 C30 H30A 107.3
C29 C30 H30A 107.3
C35 C31 C32 85.5(17)
C35 C31 C30 116.7(18)
C32 C31 C30 106.9(17)
C35 C31 H31A 114.7
C32 C31 H31A 114.7
C30 C31 H31A 114.7
C33 C32 C31 87.6(19)
C33 C32 H32A 114.0
C31 C32 H32A 114.0
C33 C32 H32B 114.0
C31 C32 H32B 114.0
H32A C32 H32B 111.2
C34 C33 C32 107.4(19)
C34 C33 C35 114.1(19)
C32 C33 C35 85.3(17)
C34 C33 H33A 115.4
C32 C33 H33A 115.4
C35 C33 H33A 115.4
C33 C34 C29 114.0(18)
C33 C34 H34A 108.7
C29 C34 H34A 108.7
C33 C34 H34B 108.7
C29 C34 H34B 108.7
H34A C34 H34B 107.6
C31 C35 C37 112.6(19)
C31 C35 C38 120(2)
C37 C35 C38 106(2)
C31 C35 C33 87.0(17)
C37 C35 C33 114.2(19)
C38 C35 C33 116(2)
C30 C36 H36A 109.5
C30 C36 H36B 109.5
H36A C36 H36B 109.5
C30 C36 H36C 109.5
H36A C36 H36C 109.5
H36B C36 H36C 109.5
C35 C37 H37A 109.5
C35 C37 H37B 109.5
H37A C37 H37B 109.5
C35 C37 H37C 109.5
H37A C37 H37C 109.5
H37B C37 H37C 109.5
C35 C38 H38A 109.5
C35 C38 H38B 109.5
H38A C38 H38B 109.5
C35 C38 H38C 109.5
H38A C38 H38C 109.5
H38B C38 H38C 109.5

loop_
_geom_bond_atom_site_label_1
_geom_bond_atom_site_label_2
_geom_bond_distance
Hg1 Cl2 2.337(7)
Hg1 Cl1 2.395(7)
Hg1 N8 2.402(19)
Hg1 N1 2.41(2)
N1 C6 1.30(4)
N1 C2 1.34(3)
C2 C3 1.41(4)
C2 H2B 0.9300
C3 C4 1.31(5)
C3 H3B 0.9300
C4 C5 1.38(4)
C4 H4B 0.9300
C5 C6 1.39(3)
C5 H5B 0.9300
C6 C7 1.54(3)
C7 N8 1.29(3)
C7 H7A 0.9300
N8 C9 1.49(3)
C9 C10 1.49(4)
C9 C14 1.53(4)
C9 H9B 0.9800
C10 C16 1.48(6)
C10 C11 1.50(4)
C10 H10A 0.9800
C11 C15 1.51(4)
C11 C12 1.54(5)
C11 H11A 0.9800
C12 C13 1.53(6)
C12 H12B 0.9700
C12 H12C 0.9700
C13 C15 1.48(4)
C13 C14 1.49(4)
C13 H13A 0.9800
C14 H14B 0.9700
C14 H14C 0.9700
C15 C18 1.53(4)
C15 C17 1.53(4)
C16 H16A 0.9600
C16 H16B 0.9600
C16 H16C 0.9600
C17 H17A 0.9600
C17 H17B 0.9600
C17 H17C 0.9600
C18 H18A 0.9600
C18 H18B 0.9600
C18 H18C 0.9600
Hg2 N28 2.332(13)
Hg2 Cl4 2.350(9)
Hg2 N21 2.37(2)
Hg2 Cl3 2.403(8)
N21 C22 1.34(3)
N21 C26 1.34(4)
C22 C23 1.37(4)
C22 H22A 0.9300
C23 C24 1.35(5)
C23 H23A 0.9300
C24 C25 1.38(4)
C24 H24A 0.9300
C25 C26 1.34(3)
C25 H25A 0.9300
C26 C27 1.45(3)
C27 N28 1.27(3)
C27 H27A 0.9300
N28 C29 1.51(3)
C29 C34 1.55(3)
C29 C30 1.55(3)
C29 H29A 0.9800
C30 C36 1.49(3)
C30 C31 1.52(3)
C30 H30A 0.9800
C31 C35 1.52(3)
C31 C32 1.52(3)
C31 H31A 0.9800
C32 C33 1.51(3)
C32 H32A 0.9700
C32 H32B 0.9700
C33 C34 1.49(3)
C33 C35 1.53(3)
C33 H33A 0.9800
C34 H34A 0.9700
C34 H34B 0.9700
C35 C37 1.52(3)
C35 C38 1.52(4)
C36 H36A 0.9600
C36 H36B 0.9600
C36 H36C 0.9600
C37 H37A 0.9600
C37 H37B 0.9600
C37 H37C 0.9600
C38 H38A 0.9600
C38 H38B 0.9600
C38 H38C 0.9600

loop_
_geom_torsion_atom_site_label_1
_geom_torsion_atom_site_label_2
_geom_torsion_atom_site_label_3
_geom_torsion_atom_site_label_4
_geom_torsion
C6 N1 C2 C3 5(4)
Hg1 N1 C2 C3 173.3(18)
N1 C2 C3 C4 -3(4)
C2 C3 C4 C5 2(4)
C3 C4 C5 C6 -3(4)
C2 N1 C6 C5 -6(3)
Hg1 N1 C6 C5 -175.4(17)
C2 N1 C6 C7 174(2)
Hg1 N1 C6 C7 4(3)
C4 C5 C6 N1 5(4)
C4 C5 C6 C7 -175(2)
N1 C6 C7 N8 -14(3)
C5 C6 C7 N8 166(2)
C6 C7 N8 C9 -171.4(18)
C6 C7 N8 Hg1 16(2)
C7 N8 C9 C10 -120(3)
Hg1 N8 C9 C10 52(3)
C7 N8 C9 C14 111(3)
Hg1 N8 C9 C14 -77(3)
N8 C9 C10 C16 91(3)
C14 C9 C10 C16 -145(3)
N8 C9 C10 C11 -143(3)
C14 C9 C10 C11 -19(4)
C16 C10 C11 C15 92(4)
C9 C10 C11 C15 -34(5)
C16 C10 C11 C12 -175(4)
C9 C10 C11 C12 59(4)
C10 C11 C12 C13 -89(3)
C15 C11 C12 C13 28(2)
C11 C12 C13 C15 -29(2)
C11 C12 C13 C14 87(3)
C15 C13 C14 C9 37(4)
C12 C13 C14 C9 -57(4)
C10 C9 C14 C13 18(4)
N8 C9 C14 C13 145(3)
C14 C13 C15 C11 -77(3)
C12 C13 C15 C11 29(2)
C14 C13 C15 C18 46(4)
C12 C13 C15 C18 153(3)
C14 C13 C15 C17 170(3)
C12 C13 C15 C17 -83(3)
C10 C11 C15 C13 77(3)
C12 C11 C15 C13 -29(2)
C10 C11 C15 C18 -44(4)
C12 C11 C15 C18 -150(3)
C10 C11 C15 C17 -167(3)
C12 C11 C15 C17 87(3)
C26 N21 C22 C23 1(4)
Hg2 N21 C22 C23 -171.8(19)
N21 C22 C23 C24 -4(4)
C22 C23 C24 C25 3(4)
C23 C24 C25 C26 0(4)
C22 N21 C26 C25 2(3)
Hg2 N21 C26 C25 176.0(18)
C22 N21 C26 C27 -174(2)
Hg2 N21 C26 C27 0(3)
C24 C25 C26 N21 -3(4)
C24 C25 C26 C27 173(2)
N21 C26 C27 N28 -4(3)
C25 C26 C27 N28 -180(2)
C26 C27 N28 C29 176(2)
C26 C27 N28 Hg2 6(3)
C27 N28 C29 C34 128(2)
Hg2 N28 C29 C34 -63(2)
C27 N28 C29 C30 -107(2)
Hg2 N28 C29 C30 62(2)
N28 C29 C30 C36 97(2)
C34 C29 C30 C36 -141(2)
N28 C29 C30 C31 -137.3(18)
C34 C29 C30 C31 -16(3)
C36 C30 C31 C35 89(2)
C29 C30 C31 C35 -37(3)
C36 C30 C31 C32 -177(2)
C29 C30 C31 C32 57(2)
C35 C31 C32 C33 28.5(16)
C30 C31 C32 C33 -88.1(19)
C31 C32 C33 C34 86(2)
C31 C32 C33 C35 -28.2(15)
C32 C33 C34 C29 -54(3)
C35 C33 C34 C29 39(3)
N28 C29 C34 C33 136(2)
C30 C29 C34 C33 15(3)
C32 C31 C35 C37 87(2)
C30 C31 C35 C37 -166(2)
C32 C31 C35 C38 -147(2)
C30 C31 C35 C38 -40(3)
C32 C31 C35 C33 -28.1(16)
C30 C31 C35 C33 79(2)
C34 C33 C35 C31 -79(2)
C32 C33 C35 C31 28.3(15)
C34 C33 C35 C37 168(2)
C32 C33 C35 C37 -85(2)
C34 C33 C35 C38 44(3)
C32 C33 C35 C38 151(2)

_cod_database_fobs_code 2241288
